data_2219527
loop_
_publ_author_name
'Tang, Gui Hong'
'Li, Dong Dong'
'Zeng, Xiang Chao'
'Dong, Shi Song'
'Wang, Yan Shuang'

_publ_section_title
;
 Methyl (1<i>H</i>-pyrrol-2-ylcarbonylamino)acetate
;
_journal_coeditor_code CF2214
_journal_issue 10
_journal_name_full 'Acta Crystallographica Section E'
_journal_page_first o1867
_journal_paper_doi 10.1107/S1600536808027451
_journal_volume 64
_journal_year 2008
_chemical_formula_iupac 'C8 H10 N2 O3'
_chemical_formula_moiety 'C8 H10 N2 O3'
_chemical_formula_sum 'C8 H10 N2 O3'
_chemical_formula_weight 182.18
_chemical_melting_point 420
_chemical_name_systematic
;
Methyl (1<i>H</i>-pyrrol-2-ylcarbonylamino)acetate
;
_space_group_IT_number 14
_symmetry_cell_setting monoclinic
_symmetry_space_group_name_Hall '-P 2yn'
_symmetry_space_group_name_H-M 'P 1 21/n 1'
_atom_sites_solution_hydrogens geom
_atom_sites_solution_primary direct
_atom_sites_solution_secondary difmap
_audit_creation_method SHELXL-97
_cell_angle_alpha 90.00
_cell_angle_beta 108.060(3)
_cell_angle_gamma 90.00
_cell_formula_units_Z 4
_cell_length_a 11.3398(19)
_cell_length_b 5.0732(9)
_cell_length_c 16.500(3)
_cell_measurement_reflns_used 3468
_cell_measurement_temperature 173(2)
_cell_measurement_theta_max 27.03
_cell_measurement_theta_min 2.60
_cell_volume 902.5(3)
_computing_cell_refinement 'SAINT-Plus (Bruker, 1999)'
_computing_data_collection 'SMART (Bruker, 1999)'
_computing_data_reduction 'SAINT-Plus (Bruker, 1999)'
_computing_molecular_graphics 'SHELXTL (Sheldrick, 2008)'
_computing_publication_material 'SHELXTL (Sheldrick, 2008)'
_computing_structure_refinement 'SHELXL97 (Sheldrick, 2008)'
_computing_structure_solution 'SHELXS97 (Sheldrick, 2008)'
_diffrn_ambient_temperature 173(2)
_diffrn_measured_fraction_theta_full 0.996
_diffrn_measured_fraction_theta_max 0.996
_diffrn_measurement_device_type 'Bruker SMART 1K CCD area-detector'
_diffrn_measurement_method '\f and \w'
_diffrn_radiation_monochromator graphite
_diffrn_radiation_source 'fine-focus sealed tube'
_diffrn_radiation_type MoK\a
_diffrn_radiation_wavelength 0.71073
_diffrn_reflns_av_R_equivalents 0.0326
_diffrn_reflns_av_sigmaI/netI 0.0366
_diffrn_reflns_limit_h_max 13
_diffrn_reflns_limit_h_min -13
_diffrn_reflns_limit_k_max 5
_diffrn_reflns_limit_k_min -6
_diffrn_reflns_limit_l_max 19
_diffrn_reflns_limit_l_min -16
_diffrn_reflns_number 4219
_diffrn_reflns_theta_full 25.00
_diffrn_reflns_theta_max 25.00
_diffrn_reflns_theta_min 1.93
_diffrn_standards_number 0
_exptl_absorpt_coefficient_mu 0.104
_exptl_absorpt_correction_T_max 0.979
_exptl_absorpt_correction_T_min 0.952
_exptl_absorpt_correction_type multi-scan
_exptl_absorpt_process_details '(SADABS; Sheldrick, 1997)'
_exptl_crystal_colour 'light yellow'
_exptl_crystal_density_diffrn 1.341
_exptl_crystal_density_method 'not measured'
_exptl_crystal_description block
_exptl_crystal_F_000 384
_exptl_crystal_size_max 0.48
_exptl_crystal_size_mid 0.41
_exptl_crystal_size_min 0.21
_refine_diff_density_max 0.208
_refine_diff_density_min -0.312
_refine_ls_extinction_method none
_refine_ls_goodness_of_fit_ref 1.101
_refine_ls_hydrogen_treatment constr
_refine_ls_matrix_type full
_refine_ls_number_parameters 119
_refine_ls_number_reflns 1576
_refine_ls_number_restraints 0
_refine_ls_restrained_S_all 1.101
_refine_ls_R_factor_all 0.0556
_refine_ls_R_factor_gt 0.0521
_refine_ls_shift/su_max 0.001
_refine_ls_shift/su_mean 0.001
_refine_ls_structure_factor_coef Fsqd
_refine_ls_weighting_details 'calc w=1/[\s^2^(Fo^2^)+(0.1092P)^2^+0.2414P] where P=(Fo^2^+2Fc^2^)/3'
_refine_ls_weighting_scheme calc
_refine_ls_wR_factor_gt 0.1607
_refine_ls_wR_factor_ref 0.1661
_reflns_number_gt 1417
_reflns_number_total 1576
_reflns_threshold_expression I>2\s(I)
_cod_data_source_file cf2214.cif
_cod_data_source_block I
_cod_depositor_comments
;
The following automatic conversions were performed:
'_symmetry_cell_setting' value 'Monoclinic' changed to 'monoclinic'
according to '/home/saulius/struct/CIF-dictionaries/cif_core.dic'
dictionary named 'cif_core.dic' version 2.4.1 from 2010-06-29.

Automatic conversion script
Id: cif_fix_enum 1527 2010-12-29 10:47:43Z saulius 

The following automatic conversions were performed:

'_symmetry_cell_setting' value 'Monoclinic' changed to 'monoclinic'
according to /home/saulius/struct/CIF-dictionaries/cif_core.dic
dictionary named 'cif_core.dic' version 2.4.1 from 2010-06-29.

Automatic conversion script
Id: cif_fix_values 1715 2011-07-08 13:25:40Z adriana 
;
_cod_original_sg_symbol_H-M 'P 21/n'
_cod_database_code 2219527
_cod_database_fobs_code 2219527

loop_
_symmetry_equiv_pos_as_xyz
'x, y, z'
'-x+1/2, y+1/2, -z+1/2'
'-x, -y, -z'
'x-1/2, -y-1/2, z-1/2'

loop_
_atom_site_type_symbol
_atom_site_label
_atom_site_fract_x
_atom_site_fract_y
_atom_site_fract_z
_atom_site_U_iso_or_equiv
_atom_site_adp_type
_atom_site_calc_flag
_atom_site_refinement_flags
_atom_site_occupancy
O O1 0.89632(13) 0.2572(2) 0.45357(8) 0.0387(4) Uani d . 1
O O2 0.63332(13) 0.2895(3) 0.31013(8) 0.0391(4) Uani d . 1
N N2 0.85781(14) 0.5697(3) 0.35256(9) 0.0343(4) Uani d . 1
H H2 0.8777 0.6472 0.3109 0.041 Uiso calc R 1
O O3 0.58657(13) 0.4945(3) 0.41547(9) 0.0513(5) Uani d . 1
C C3 1.06971(17) 0.3350(4) 0.29921(12) 0.0364(5) Uani d . 1
H H3 1.0414 0.4778 0.2608 0.044 Uiso calc R 1
N N1 1.08932(14) 0.0465(3) 0.40331(10) 0.0343(4) Uani d . 1
H H1 1.0773 -0.0386 0.4466 0.041 Uiso calc R 1
C C5 0.92253(15) 0.3607(3) 0.39334(10) 0.0306(5) Uani d . 1
C C6 0.75496(17) 0.6645(3) 0.37859(12) 0.0352(5) Uani d . 1
H H6A 0.7211 0.8266 0.3464 0.042 Uiso calc R 1
H H6B 0.7847 0.7099 0.4400 0.042 Uiso calc R 1
C C7 0.65395(17) 0.4608(3) 0.36324(11) 0.0329(5) Uani d . 1
C C4 1.02305(17) 0.2601(3) 0.36367(11) 0.0313(5) Uani d . 1
C C1 1.17634(18) -0.0142(4) 0.36582(13) 0.0394(5) Uani d . 1
H H1A 1.2344 -0.1546 0.3817 0.047 Uiso calc R 1
C C2 1.16634(18) 0.1618(4) 0.30085(13) 0.0413(5) Uani d . 1
H H2A 1.2159 0.1652 0.2638 0.050 Uiso calc R 1
C C8 0.4845(3) 0.3088(6) 0.40341(18) 0.0720(9) Uani d . 1
H H8A 0.4282 0.3231 0.3450 0.108 Uiso calc R 1
H H8B 0.4391 0.3494 0.4437 0.108 Uiso calc R 1
H H8C 0.5174 0.1290 0.4135 0.108 Uiso calc R 1

loop_
_atom_site_aniso_label
_atom_site_aniso_U_11
_atom_site_aniso_U_22
_atom_site_aniso_U_33
_atom_site_aniso_U_12
_atom_site_aniso_U_13
_atom_site_aniso_U_23
O1 0.0451(8) 0.0384(8) 0.0386(8) 0.0040(6) 0.0217(6) 0.0103(5)
O2 0.0448(8) 0.0368(7) 0.0392(8) -0.0018(6) 0.0180(6) -0.0094(6)
N2 0.0403(9) 0.0297(8) 0.0388(9) 0.0010(6) 0.0207(7) 0.0065(6)
O3 0.0508(9) 0.0644(10) 0.0499(9) -0.0184(7) 0.0319(8) -0.0247(7)
C3 0.0388(10) 0.0350(10) 0.0387(10) -0.0025(8) 0.0166(8) 0.0063(8)
N1 0.0376(9) 0.0304(8) 0.0385(9) -0.0018(6) 0.0170(7) 0.0044(6)
C5 0.0330(9) 0.0288(10) 0.0315(9) -0.0055(7) 0.0120(8) 0.0008(7)
C6 0.0423(11) 0.0274(9) 0.0394(10) 0.0022(7) 0.0178(8) -0.0003(7)
C7 0.0383(10) 0.0322(9) 0.0304(9) 0.0046(7) 0.0141(8) -0.0008(7)
C4 0.0341(9) 0.0270(9) 0.0337(10) -0.0042(7) 0.0119(8) 0.0006(7)
C1 0.0368(10) 0.0345(10) 0.0502(12) 0.0011(8) 0.0184(9) 0.0004(8)
C2 0.0416(11) 0.0416(11) 0.0492(12) -0.0029(8) 0.0265(9) 0.0022(9)
C8 0.0677(16) 0.097(2) 0.0690(16) -0.0400(15) 0.0468(14) -0.0364(15)

loop_
_atom_type_symbol
_atom_type_description
_atom_type_scat_dispersion_real
_atom_type_scat_dispersion_imag
_atom_type_scat_source
C C 0.0033 0.0016 'International Tables Vol C Tables 4.2.6.8 and 6.1.1.4'
H H 0.0000 0.0000 'International Tables Vol C Tables 4.2.6.8 and 6.1.1.4'
N N 0.0061 0.0033 'International Tables Vol C Tables 4.2.6.8 and 6.1.1.4'
O O 0.0106 0.0060 'International Tables Vol C Tables 4.2.6.8 and 6.1.1.4'

loop_
_geom_angle_atom_site_label_1
_geom_angle_atom_site_label_2
_geom_angle_atom_site_label_3
_geom_angle
C5 N2 C6 118.64(14)
C5 N2 H2 120.7
C6 N2 H2 120.7
C7 O3 C8 114.87(16)
C4 C3 C2 107.31(17)
C4 C3 H3 126.3
C2 C3 H3 126.3
C1 N1 C4 109.46(15)
C1 N1 H1 125.3
C4 N1 H1 125.3
O1 C5 N2 120.38(16)
O1 C5 C4 121.72(16)
N2 C5 C4 117.89(14)
N2 C6 C7 111.34(14)
N2 C6 H6A 109.4
C7 C6 H6A 109.4
N2 C6 H6B 109.4
C7 C6 H6B 109.4
H6A C6 H6B 108.0
O2 C7 O3 122.96(17)
O2 C7 C6 125.73(17)
O3 C7 C6 111.30(15)
N1 C4 C3 107.59(16)
N1 C4 C5 119.11(15)
C3 C4 C5 133.30(17)
N1 C1 C2 108.28(17)
N1 C1 H1A 125.9
C2 C1 H1A 125.9
C1 C2 C3 107.37(17)
C1 C2 H2A 126.3
C3 C2 H2A 126.3
O3 C8 H8A 109.5
O3 C8 H8B 109.5
H8A C8 H8B 109.5
O3 C8 H8C 109.5
H8A C8 H8C 109.5
H8B C8 H8C 109.5

loop_
_geom_bond_atom_site_label_1
_geom_bond_atom_site_label_2
_geom_bond_distance
O1 C5 1.239(2)
O2 C7 1.204(2)
N2 C5 1.345(2)
N2 C6 1.444(2)
N2 H2 0.880
O3 C7 1.328(2)
O3 C8 1.458(3)
C3 C4 1.380(2)
C3 C2 1.398(3)
C3 H3 0.950
N1 C1 1.353(2)
N1 C4 1.365(2)
N1 H1 0.880
C5 C4 1.465(2)
C6 C7 1.505(3)
C6 H6A 0.990
C6 H6B 0.990
C1 C2 1.373(3)
C1 H1A 0.950
C2 H2A 0.950
C8 H8A 0.980
C8 H8B 0.980
C8 H8C 0.980

loop_
_geom_hbond_atom_site_label_D
_geom_hbond_atom_site_label_H
_geom_hbond_atom_site_label_A
_geom_hbond_site_symmetry_A
_geom_hbond_distance_DH
_geom_hbond_distance_HA
_geom_hbond_distance_DA
_geom_hbond_angle_DHA
N1 H1 O1 3_756 0.88 1.93 2.782(2) 162.1
N2 H2 O2 2_655 0.88 2.09 2.9372(19) 161.2

loop_
_geom_torsion_atom_site_label_1
_geom_torsion_atom_site_label_2
_geom_torsion_atom_site_label_3
_geom_torsion_atom_site_label_4
_geom_torsion
C6 N2 C5 O1 -2.1(2)
C6 N2 C5 C4 177.39(15)
C5 N2 C6 C7 -63.6(2)
C8 O3 C7 O2 -0.4(3)
C8 O3 C7 C6 178.56(19)
N2 C6 C7 O2 -26.5(3)
N2 C6 C7 O3 154.55(16)
C1 N1 C4 C3 0.2(2)
C1 N1 C4 C5 179.57(16)
C2 C3 C4 N1 -0.2(2)
C2 C3 C4 C5 -179.42(19)
O1 C5 C4 N1 0.2(3)
N2 C5 C4 N1 -179.30(14)
O1 C5 C4 C3 179.36(19)
N2 C5 C4 C3 -0.1(3)
C4 N1 C1 C2 -0.1(2)
N1 C1 C2 C3 0.0(2)
C4 C3 C2 C1 0.1(2)

loop_
_cod_related_entry_id
_cod_related_entry_database
_cod_related_entry_code
1 ChemSpider 168463
